data_4304654
loop_
_publ_author_name
'Thomas M. Douglas'
'Simon K. Brayshaw'
'Paul R. Raithby'
'Andrew S. Weller'

_publ_section_title
;
Reversible Addition of Water to the High-Hydride-Content Cluster
[Rh6(PiPr3)6H12][BArF4]2. Synthesis and Structure of
[Rh6(PiPr3)6H11(OH)][BArF4]2
;
_journal_name_full 'Inorganic Chemistry'
_journal_page_first 778
_journal_page_last 780
_journal_paper_doi 10.1021/ic702195b
_journal_volume 47
_journal_year 2008
_chemical_formula_sum 'C124 H154 B2 F50 O P6 Rh6'
_chemical_formula_weight 3435.37
_chemical_name_systematic
;
 ?
;
_space_group_IT_number 2
_symmetry_cell_setting triclinic
_symmetry_space_group_name_Hall '-P 1'
_symmetry_space_group_name_H-M 'P -1'
_atom_sites_solution_hydrogens geom
_atom_sites_solution_primary direct
_atom_sites_solution_secondary difmap
_audit_creation_method SHELXL-97
_cell_angle_alpha 73.340(1)
_cell_angle_beta 68.189(1)
_cell_angle_gamma 88.444(1)
_cell_formula_units_Z 1
_cell_length_a 13.3270(2)
_cell_length_b 17.4040(2)
_cell_length_c 17.8290(2)
_cell_measurement_reflns_used 68280
_cell_measurement_temperature 150(2)
_cell_measurement_theta_max 30.07
_cell_measurement_theta_min 3.73
_cell_volume 3663.45(9)
_computing_cell_refinement 'HKL Scalepack (Otwinowski & Minor 1997)'
_computing_data_collection
;
        "Collect" data collection software, Nonius' B.V., 1998.
;
_computing_data_reduction 'HKL Denzo and Scalepack (Otwinowski & Minor 1997)'
_computing_molecular_graphics 'ORTEP3 (Farrugia, 1997)'
_computing_publication_material 'WinGX publication routines (Farrugia, 1999)'
_computing_structure_refinement 'SHELXL-97 (Sheldrick, 1997)'
_computing_structure_solution 'SHELXS-97 (Sheldrick, 1997)'
_diffrn_ambient_temperature 150(2)
_diffrn_measured_fraction_theta_full 0.989
_diffrn_measured_fraction_theta_max 0.989
_diffrn_measurement_device_type 'Bruker Nonius Kappa CCD'
_diffrn_measurement_method 'omega & phi scans'
_diffrn_radiation_monochromator graphite
_diffrn_radiation_source 'fine-focus sealed tube'
_diffrn_radiation_type MoK\a
_diffrn_radiation_wavelength 0.71073
_diffrn_reflns_av_R_equivalents 0.0637
_diffrn_reflns_av_sigmaI/netI 0.0775
_diffrn_reflns_limit_h_max 18
_diffrn_reflns_limit_h_min -17
_diffrn_reflns_limit_k_max 24
_diffrn_reflns_limit_k_min -24
_diffrn_reflns_limit_l_max 25
_diffrn_reflns_limit_l_min -25
_diffrn_reflns_number 68280
_diffrn_reflns_theta_full 30.07
_diffrn_reflns_theta_max 30.07
_diffrn_reflns_theta_min 3.73
_exptl_absorpt_coefficient_mu 0.834
_exptl_absorpt_correction_T_max 0.7213
_exptl_absorpt_correction_T_min 0.6187
_exptl_absorpt_correction_type multi-scan
_exptl_absorpt_process_details 'SORTAV (Blessing, 1995)'
_exptl_crystal_colour Red
_exptl_crystal_density_diffrn 1.557
_exptl_crystal_density_method 'not measured'
_exptl_crystal_description Block
_exptl_crystal_F_000 1726
_exptl_crystal_size_max 0.25
_exptl_crystal_size_mid 0.20
_exptl_crystal_size_min 0.10
_refine_diff_density_max 1.189
_refine_diff_density_min -0.938
_refine_diff_density_rms 0.114
_refine_ls_extinction_method none
_refine_ls_goodness_of_fit_ref 1.020
_refine_ls_hydrogen_treatment constr
_refine_ls_matrix_type full
_refine_ls_number_parameters 951
_refine_ls_number_reflns 21290
_refine_ls_number_restraints 12
_refine_ls_restrained_S_all 1.019
_refine_ls_R_factor_all 0.0951
_refine_ls_R_factor_gt 0.0520
_refine_ls_shift/su_max 0.008
_refine_ls_shift/su_mean 0.000
_refine_ls_structure_factor_coef Fsqd
_refine_ls_weighting_details 'calc w=1/[\s^2^(Fo^2^)+(0.0581P)^2^+4.3189P] where P=(Fo^2^+2Fc^2^)/3'
_refine_ls_weighting_scheme calc
_refine_ls_wR_factor_gt 0.1165
_refine_ls_wR_factor_ref 0.1362
_reflns_number_gt 14290
_reflns_number_total 21290
_reflns_threshold_expression >2sigma(I)
_cod_data_source_file ic702195b-file004.cif
_cod_data_source_block k16asw23
_cod_depositor_comments
;
The following automatic conversions were performed:
'_symmetry_cell_setting' value 'Triclinic' changed to 'triclinic'
according to '/home/saulius/struct/CIF-dictionaries/cif_core.dic'
dictionary named 'cif_core.dic' version 2.4.1 from
2010-06-29.

'_exptl_absorpt_correction_type' value 'Multi-scan' changed
to 'multi-scan' according to
'/home/saulius/struct/CIF-dictionaries/cif_core.dic' dictionary named
'cif_core.dic' version 2.4.1 from 2010-06-29.

Automatic conversion script
Id: cif_fix_enum 1527 2010-12-29 10:47:43Z saulius 
;
_cod_original_cell_volume 3663.45(8)
_cod_database_code 4304654

loop_
_symmetry_equiv_pos_as_xyz
'x, y, z'
'-x, -y, -z'

loop_
_atom_site_label
_atom_site_type_symbol
_atom_site_fract_x
_atom_site_fract_y
_atom_site_fract_z
_atom_site_U_iso_or_equiv
_atom_site_adp_type
_atom_site_occupancy
_atom_site_symmetry_multiplicity
_atom_site_calc_flag
_atom_site_refinement_flags
_atom_site_disorder_assembly
_atom_site_disorder_group
Rh1 Rh 0.94318(2) 0.911523(16) 0.478908(17) 0.02484(7) Uani 1 1 d D . .
Rh2 Rh 1.14455(2) 0.968015(17) 0.453503(17) 0.02454(7) Uani 1 1 d D . .
Rh3 Rh 0.98359(2) 0.933175(17) 0.610939(17) 0.02469(7) Uani 1 1 d D . .
O1 O 0.9222(18) 0.8424(7) 0.5923(8) 0.015(2) Uiso 0.08 1 d PD . .
O2 O 0.7960(8) 0.9468(10) 0.5180(14) 0.015(2) Uiso 0.08 1 d PD . .
O3 O 1.0436(18) 1.0217(7) 0.6344(8) 0.015(2) Uiso 0.08 1 d PD . .
O4 O 1.1277(10) 0.8966(11) 0.5658(6) 0.015(2) Uiso 0.08 1 d PD . .
O5 O 1.0883(8) 0.8759(9) 0.4339(14) 0.015(2) Uiso 0.08 1 d PD . .
O6 O 1.1615(10) 1.0326(12) 0.3402(6) 0.015(2) Uiso 0.08 1 d PD . .
P1 P 0.88207(9) 0.80437(6) 0.45598(7) 0.0352(2) Uani 1 1 d . . .
P2 P 1.31403(8) 0.93455(7) 0.39387(7) 0.0353(2) Uani 1 1 d . . .
P3 P 0.96798(8) 0.85814(6) 0.74123(6) 0.0334(2) Uani 1 1 d . . .
C1 C 0.9165(5) 0.7100(3) 0.5176(4) 0.0553(13) Uani 1 1 d . . .
H1 H 0.8873 0.7111 0.5777 0.066 Uiso 1 1 calc R . .
C2 C 0.8662(8) 0.6328(3) 0.5184(6) 0.117(4) Uani 1 1 d . . .
H2A H 0.7877 0.6355 0.5344 0.176 Uiso 1 1 calc R . .
H2B H 0.8802 0.5872 0.5594 0.176 Uiso 1 1 calc R . .
H2C H 0.8980 0.6258 0.4619 0.176 Uiso 1 1 calc R . .
C3 C 1.0410(5) 0.7063(3) 0.4922(4) 0.0656(15) Uani 1 1 d . . .
H3A H 1.0730 0.7561 0.4927 0.098 Uiso 1 1 calc R . .
H3B H 1.0732 0.7003 0.4353 0.098 Uiso 1 1 calc R . .
H3C H 1.0553 0.6603 0.5326 0.098 Uiso 1 1 calc R . .
C4 C 0.9242(4) 0.8133(3) 0.3435(3) 0.0507(12) Uani 1 1 d . . .
H4 H 0.9075 0.8684 0.3168 0.061 Uiso 1 1 calc R . .
C5 C 0.8625(6) 0.7552(4) 0.3217(4) 0.076(2) Uani 1 1 d . . .
H5A H 0.7843 0.7580 0.3489 0.114 Uiso 1 1 calc R . .
H5B H 0.8806 0.7001 0.3420 0.114 Uiso 1 1 calc R . .
H5C H 0.8834 0.7703 0.2602 0.114 Uiso 1 1 calc R . .
C6 C 1.0496(5) 0.8127(4) 0.3006(3) 0.0626(14) Uani 1 1 d . . .
H6A H 1.0859 0.8515 0.3148 0.094 Uiso 1 1 calc R . .
H6B H 1.0710 0.8275 0.2391 0.094 Uiso 1 1 calc R . .
H6C H 1.0706 0.7587 0.3210 0.094 Uiso 1 1 calc R . .
C7 C 0.7315(4) 0.7923(3) 0.4954(3) 0.0508(12) Uani 1 1 d . . .
H7 H 0.7118 0.7445 0.4816 0.061 Uiso 1 1 calc R . .
C8 C 0.6880(4) 0.8655(3) 0.4479(4) 0.0651(15) Uani 1 1 d . . .
H8A H 0.7248 0.8749 0.3867 0.098 Uiso 1 1 calc R . .
H8B H 0.7019 0.9133 0.4624 0.098 Uiso 1 1 calc R . .
H8C H 0.6097 0.8548 0.4643 0.098 Uiso 1 1 calc R . .
C9 C 0.6775(4) 0.7752(4) 0.5896(3) 0.0617(14) Uani 1 1 d . . .
H9A H 0.7062 0.7281 0.6177 0.093 Uiso 1 1 calc R . .
H9B H 0.5991 0.7645 0.6071 0.093 Uiso 1 1 calc R . .
H9C H 0.6920 0.8219 0.6055 0.093 Uiso 1 1 calc R . .
C10 C 1.3264(4) 0.8764(3) 0.3193(3) 0.0465(11) Uani 1 1 d . . .
H10 H 1.2640 0.8340 0.3495 0.056 Uiso 1 1 calc R . .
C11 C 1.3096(5) 0.9253(3) 0.2396(3) 0.0576(13) Uani 1 1 d . . .
H11A H 1.2434 0.9530 0.2555 0.086 Uiso 1 1 calc R . .
H11B H 1.3027 0.8892 0.2082 0.086 Uiso 1 1 calc R . .
H11C H 1.3719 0.9652 0.2040 0.086 Uiso 1 1 calc R . .
C12 C 1.4281(5) 0.8298(4) 0.2968(4) 0.078(2) Uani 1 1 d . . .
H12A H 1.4360 0.7975 0.3489 0.118 Uiso 1 1 calc R . .
H12B H 1.4924 0.8680 0.2622 0.118 Uiso 1 1 calc R . .
H12C H 1.4205 0.7943 0.2650 0.118 Uiso 1 1 calc R . .
C13 C 1.4145(3) 1.0247(3) 0.3424(3) 0.0460(11) Uani 1 1 d . . .
H13 H 1.4063 1.0496 0.3882 0.055 Uiso 1 1 calc R . .
C14 C 1.3921(4) 1.0900(3) 0.2739(3) 0.0531(12) Uani 1 1 d . . .
H14A H 1.3160 1.1015 0.2956 0.080 Uiso 1 1 calc R . .
H14B H 1.4069 1.0715 0.2242 0.080 Uiso 1 1 calc R . .
H14C H 1.4392 1.1391 0.2580 0.080 Uiso 1 1 calc R . .
C15 C 1.5340(4) 1.0061(5) 0.3100(5) 0.083(2) Uani 1 1 d . . .
H15A H 1.5476 0.9651 0.3551 0.124 Uiso 1 1 calc R . .
H15B H 1.5812 1.0553 0.2932 0.124 Uiso 1 1 calc R . .
H15C H 1.5492 0.9861 0.2611 0.124 Uiso 1 1 calc R . .
C16 C 1.3610(4) 0.8671(3) 0.4732(3) 0.0453(10) Uani 1 1 d . . .
H16 H 1.4348 0.8528 0.4418 0.054 Uiso 1 1 calc R . .
C17 C 1.3719(4) 0.9086(4) 0.5348(3) 0.0562(13) Uani 1 1 d . . .
H17A H 1.4191 0.9587 0.5030 0.084 Uiso 1 1 calc R . .
H17B H 1.4034 0.8729 0.5721 0.084 Uiso 1 1 calc R . .
H17C H 1.3001 0.9207 0.5689 0.084 Uiso 1 1 calc R . .
C18 C 1.2879(4) 0.7894(3) 0.5204(3) 0.0562(13) Uani 1 1 d . . .
H18A H 1.2823 0.7637 0.4797 0.084 Uiso 1 1 calc R . .
H18B H 1.2156 0.8011 0.5541 0.084 Uiso 1 1 calc R . .
H18C H 1.3186 0.7531 0.5579 0.084 Uiso 1 1 calc R . .
C19 C 1.0993(4) 0.8526(3) 0.7549(3) 0.0499(12) Uani 1 1 d . . .
H19 H 1.1454 0.8238 0.7149 0.060 Uiso 1 1 calc R . .
C20 C 1.1618(4) 0.9338(4) 0.7295(3) 0.0572(13) Uani 1 1 d . . .
H20A H 1.1661 0.9655 0.6730 0.086 Uiso 1 1 calc R . .
H20B H 1.2352 0.9257 0.7287 0.086 Uiso 1 1 calc R . .
H20C H 1.1243 0.9628 0.7704 0.086 Uiso 1 1 calc R . .
C21 C 1.0914(5) 0.8018(5) 0.8428(4) 0.082(2) Uani 1 1 d . . .
H21A H 1.0523 0.7493 0.8575 0.123 Uiso 1 1 calc R . .
H21B H 1.0523 0.8295 0.8844 0.123 Uiso 1 1 calc R . .
H21C H 1.1645 0.7939 0.8427 0.123 Uiso 1 1 calc R . .
C22 C 0.8659(4) 0.8943(3) 0.8244(3) 0.0404(9) Uani 1 1 d . . .
H22 H 0.8028 0.9054 0.8066 0.048 Uiso 1 1 calc R . .
C23 C 0.9042(4) 0.9754(3) 0.8278(3) 0.0529(12) Uani 1 1 d . . .
H23A H 0.9330 1.0133 0.7706 0.079 Uiso 1 1 calc R . .
H23B H 0.9612 0.9674 0.8509 0.079 Uiso 1 1 calc R . .
H23C H 0.8429 0.9971 0.8641 0.079 Uiso 1 1 calc R . .
C24 C 0.8198(5) 0.8340(3) 0.9135(3) 0.0571(13) Uani 1 1 d . . .
H24A H 0.7945 0.7831 0.9105 0.086 Uiso 1 1 calc R . .
H24B H 0.7589 0.8559 0.9501 0.086 Uiso 1 1 calc R . .
H24C H 0.8765 0.8246 0.9369 0.086 Uiso 1 1 calc R . .
C25 C 0.9178(4) 0.7524(3) 0.7662(3) 0.0472(11) Uani 1 1 d . . .
H25 H 0.9097 0.7244 0.8258 0.057 Uiso 1 1 calc R . .
C26 C 0.8063(4) 0.7459(3) 0.7615(3) 0.0559(13) Uani 1 1 d . . .
H26A H 0.7556 0.7735 0.7988 0.084 Uiso 1 1 calc R . .
H26B H 0.7797 0.6890 0.7796 0.084 Uiso 1 1 calc R . .
H26C H 0.8121 0.7711 0.7032 0.084 Uiso 1 1 calc R . .
C27 C 0.9995(5) 0.7090(3) 0.7089(3) 0.0578(13) Uani 1 1 d . . .
H27A H 1.0700 0.7132 0.7136 0.087 Uiso 1 1 calc R . .
H27B H 1.0074 0.7340 0.6501 0.087 Uiso 1 1 calc R . .
H27C H 0.9731 0.6521 0.7267 0.087 Uiso 1 1 calc R . .
C31 C 0.7809(3) 0.7164(2) 1.1414(2) 0.0292(7) Uani 1 1 d . A .
C32 C 0.8924(3) 0.7066(2) 1.1152(2) 0.0327(8) Uani 1 1 d . . .
H32 H 0.9157 0.6545 1.1158 0.039 Uiso 1 1 calc R . .
C33 C 0.9701(3) 0.7714(2) 1.0881(2) 0.0345(8) Uani 1 1 d . . .
C34 C 1.0878(4) 0.7562(3) 1.0666(3) 0.0468(11) Uani 1 1 d . . .
C35 C 0.9404(3) 0.8485(3) 1.0850(3) 0.0383(9) Uani 1 1 d . . .
H35 H 0.9935 0.8924 1.0662 0.046 Uiso 1 1 calc R . .
C36 C 0.8312(3) 0.8599(2) 1.1102(3) 0.0370(9) Uani 1 1 d . A .
C37 C 0.7948(4) 0.9421(3) 1.1094(4) 0.0582(14) Uani 1 1 d . . .
C38 C 0.7534(3) 0.7957(2) 1.1388(2) 0.0336(8) Uani 1 1 d . . .
H38 H 0.6790 0.8055 1.1574 0.040 Uiso 1 1 calc R A .
C41 C 0.6781(3) 0.6092(2) 1.2832(2) 0.0297(7) Uani 1 1 d . A .
C42 C 0.6011(3) 0.6328(2) 1.3486(2) 0.0309(8) Uani 1 1 d . . .
H42 H 0.5496 0.6680 1.3366 0.037 Uiso 1 1 calc R . .
C43 C 0.5978(3) 0.6062(2) 1.4312(3) 0.0337(8) Uani 1 1 d . . .
C44 C 0.5110(4) 0.6330(3) 1.4982(3) 0.0451(10) Uani 1 1 d . . .
C45 C 0.6718(4) 0.5562(2) 1.4511(3) 0.0372(9) Uani 1 1 d . . .
H45 H 0.6690 0.5378 1.5075 0.045 Uiso 1 1 calc R . .
C46 C 0.7501(3) 0.5336(2) 1.3871(3) 0.0373(9) Uani 1 1 d . . .
C47 C 0.8328(4) 0.4791(3) 1.4042(3) 0.0525(12) Uani 1 1 d . . .
C48 C 0.7534(3) 0.5596(2) 1.3050(3) 0.0332(8) Uani 1 1 d . . .
H48 H 0.8087 0.5431 1.2622 0.040 Uiso 1 1 calc R . .
C51 C 0.5724(3) 0.6640(2) 1.1744(2) 0.0342(8) Uani 1 1 d . A .
C52 C 0.5684(4) 0.7209(3) 1.1025(3) 0.0434(10) Uani 1 1 d . . .
H52 H 0.6342 0.7499 1.0606 0.052 Uiso 1 1 calc R . .
C53 C 0.4721(4) 0.7371(4) 1.0897(3) 0.0563(13) Uani 1 1 d . B .
C54 C 0.4745(7) 0.7985(7) 1.0105(6) 0.097(3) Uani 1 1 d . . .
C55 C 0.3754(4) 0.6958(4) 1.1483(3) 0.0600(14) Uani 1 1 d . . .
H55 H 0.3092 0.7065 1.1403 0.072 Uiso 1 1 calc R B .
C56 C 0.3778(4) 0.6385(4) 1.2188(3) 0.0541(12) Uani 1 1 d . B .
C57 C 0.2727(5) 0.5903(6) 1.2831(5) 0.096(3) Uani 1 1 d . . .
C58 C 0.4740(3) 0.6221(3) 1.2318(3) 0.0409(9) Uani 1 1 d . . .
H58 H 0.4722 0.5813 1.2810 0.049 Uiso 1 1 calc R B .
C61 C 0.7234(3) 0.5659(2) 1.1425(2) 0.0337(8) Uani 1 1 d . A .
C62 C 0.6775(4) 0.4869(3) 1.1900(3) 0.0419(10) Uani 1 1 d . . .
H62 H 0.6303 0.4769 1.2475 0.050 Uiso 1 1 calc R . .
C63 C 0.6988(4) 0.4229(3) 1.1560(3) 0.0474(11) Uani 1 1 d . . .
C64 C 0.6498(6) 0.3394(3) 1.2115(4) 0.0735(18) Uani 1 1 d . . .
C65 C 0.7684(4) 0.4346(3) 1.0728(3) 0.0491(11) Uani 1 1 d . . .
H65 H 0.7844 0.3910 1.0495 0.059 Uiso 1 1 calc R . .
C66 C 0.8137(4) 0.5118(3) 1.0249(3) 0.0436(10) Uani 1 1 d . . .
C67 C 0.8918(5) 0.5266(3) 0.9337(3) 0.0591(14) Uani 1 1 d . . .
C68 C 0.7916(3) 0.5764(2) 1.0580(3) 0.0367(9) Uani 1 1 d . . .
H68 H 0.8234 0.6288 1.0225 0.044 Uiso 1 1 calc R . .
B B 0.6891(4) 0.6397(3) 1.1837(3) 0.0316(9) Uani 1 1 d . . .
F1 F 1.1076(3) 0.7169(4) 1.1331(2) 0.1153(18) Uani 1 1 d . . .
F2 F 1.1529(3) 0.8217(2) 1.0282(4) 0.142(2) Uani 1 1 d . . .
F3 F 1.1208(2) 0.7120(2) 1.0153(2) 0.0672(9) Uani 1 1 d . . .
F7 F 0.5265(2) 0.71182(17) 1.4878(2) 0.0606(8) Uani 1 1 d . . .
F8 F 0.5022(4) 0.5933(3) 1.5759(2) 0.0972(14) Uani 1 1 d . . .
F9 F 0.4127(2) 0.62513(18) 1.49590(19) 0.0588(8) Uani 1 1 d . . .
F10 F 0.9312(3) 0.5125(3) 1.3634(3) 0.1176(18) Uani 1 1 d . . .
F11 F 0.8325(3) 0.4131(2) 1.3808(3) 0.0847(11) Uani 1 1 d . . .
F12 F 0.8170(4) 0.4531(3) 1.4850(2) 0.1030(15) Uani 1 1 d . . .
F4 F 0.8764(4) 0.9990(3) 1.0808(4) 0.0687(14) Uani 0.80 1 d P A 1
F5 F 0.7311(10) 0.9637(5) 1.0645(7) 0.132(4) Uani 0.80 1 d P A 1
F6 F 0.7384(8) 0.9463(6) 1.1850(7) 0.106(5) Uani 0.80 1 d P A 1
F13 F 0.5565(7) 0.8055(14) 0.9462(7) 0.191(9) Uani 0.80 1 d P B 1
F14 F 0.467(3) 0.8661(11) 1.0227(12) 0.310(13) Uani 0.80 1 d P B 1
F15 F 0.3941(8) 0.7890(12) 0.9898(9) 0.183(7) Uani 0.80 1 d P B 1
F16 F 0.2175(8) 0.6358(6) 1.3315(7) 0.210(6) Uani 0.80 1 d P B 1
F17 F 0.2842(10) 0.5296(10) 1.3357(7) 0.114(5) Uani 0.80 1 d P B 1
F18 F 0.2087(7) 0.5708(11) 1.2496(5) 0.200(7) Uani 0.80 1 d P B 1
F4A F 0.848(2) 0.9976(11) 1.0337(17) 0.098(9) Uani 0.20 1 d P A 2
F5A F 0.7049(17) 0.9548(14) 1.1109(15) 0.051(5) Uani 0.20 1 d P A 2
F6A F 0.775(4) 0.955(3) 1.181(3) 0.113(18) Uani 0.20 1 d P A 2
F13A F 0.5327(18) 0.8682(15) 0.995(2) 0.075(10) Uani 0.20 1 d P B 2
F14A F 0.3826(15) 0.842(2) 1.0350(19) 0.083(9) Uani 0.20 1 d P B 2
F15A F 0.502(8) 0.773(2) 0.949(2) 0.19(4) Uani 0.20 1 d P B 2
F16A F 0.262(4) 0.554(4) 1.357(2) 0.12(3) Uani 0.20 1 d P B 2
F17A F 0.268(3) 0.5146(19) 1.262(2) 0.126(12) Uani 0.20 1 d P B 2
F18A F 0.1914(16) 0.6250(11) 1.2784(14) 0.059(4) Uiso 0.20 1 d P B 2
F19 F 0.7033(6) 0.3059(3) 1.2605(3) 0.144(2) Uani 1 1 d . . .
F20 F 0.5508(5) 0.3396(3) 1.2647(4) 0.158(3) Uani 1 1 d . . .
F21 F 0.6487(4) 0.2890(2) 1.1705(2) 0.0929(13) Uani 1 1 d . . .
F22 F 0.9457(4) 0.4651(2) 0.9204(2) 0.1143(18) Uani 1 1 d . . .
F23 F 0.8423(4) 0.5518(3) 0.8805(2) 0.1110(16) Uani 1 1 d . . .
F24 F 0.9676(3) 0.5870(2) 0.9076(2) 0.0800(10) Uani 1 1 d . . .
C71 C 0.5500(9) 0.5361(8) 0.9188(8) 0.135(4) Uani 0.50 1 d P . 3
H71 H 0.5862 0.5622 0.8599 0.162 Uiso 0.50 1 calc PR . 3
C72 C 0.5621(9) 0.5693(7) 0.9719(8) 0.126(3) Uani 0.50 1 d P C 3
H72 H 0.6061 0.6185 0.9521 0.151 Uiso 0.50 1 calc PR C 3
C73 C 0.5100(9) 0.5321(7) 1.0574(6) 0.118(3) Uani 0.50 1 d P . 3
H73 H 0.5170 0.5548 1.0979 0.142 Uiso 0.50 1 calc PR . 3
C71A C 0.5500(9) 0.5361(8) 0.9188(8) 0.135(4) Uani 0.50 1 d P . 4
C72A C 0.5621(9) 0.5693(7) 0.9719(8) 0.126(3) Uani 0.50 1 d P D 4
C73A C 0.5100(9) 0.5321(7) 1.0574(6) 0.118(3) Uani 0.50 1 d P . 4
H73A H 0.5170 0.5548 1.0979 0.142 Uiso 0.50 1 calc PR . 4
F30 F 0.6059(16) 0.5764(12) 0.8286(9) 0.215(8) Uani 0.50 1 d P E 4
F40 F 0.6327(13) 0.6413(8) 0.9420(9) 0.178(6) Uani 0.50 1 d P D 4

loop_
_atom_site_aniso_label
_atom_site_aniso_U_11
_atom_site_aniso_U_22
_atom_site_aniso_U_33
_atom_site_aniso_U_23
_atom_site_aniso_U_13
_atom_site_aniso_U_12
Rh1 0.02294(13) 0.02468(14) 0.02651(14) -0.00625(11) -0.00993(11) 0.00133(10)
Rh2 0.02025(13) 0.02716(14) 0.02585(14) -0.00833(11) -0.00816(10) 0.00391(10)
Rh3 0.02401(13) 0.02583(14) 0.02270(13) -0.00534(11) -0.00854(11) 0.00162(10)
P1 0.0419(6) 0.0265(5) 0.0418(6) -0.0056(4) -0.0241(5) -0.0003(4)
P2 0.0249(5) 0.0443(6) 0.0374(5) -0.0163(5) -0.0101(4) 0.0106(4)
P3 0.0340(5) 0.0370(5) 0.0262(5) -0.0046(4) -0.0118(4) 0.0029(4)
C1 0.076(4) 0.032(2) 0.065(3) -0.006(2) -0.040(3) 0.002(2)
C2 0.173(9) 0.032(3) 0.185(9) 0.001(4) -0.133(8) -0.011(4)
C3 0.084(4) 0.051(3) 0.082(4) -0.027(3) -0.051(3) 0.036(3)
C4 0.072(3) 0.041(2) 0.046(3) -0.015(2) -0.026(2) -0.002(2)
C5 0.103(5) 0.076(4) 0.052(3) -0.025(3) -0.026(3) -0.036(4)
C6 0.072(4) 0.068(4) 0.041(3) -0.020(3) -0.011(3) 0.004(3)
C7 0.046(3) 0.047(3) 0.061(3) -0.010(2) -0.025(2) -0.008(2)
C8 0.043(3) 0.057(3) 0.100(4) -0.015(3) -0.037(3) 0.003(2)
C9 0.048(3) 0.075(4) 0.051(3) -0.008(3) -0.012(2) -0.021(3)
C10 0.039(2) 0.059(3) 0.047(2) -0.028(2) -0.015(2) 0.018(2)
C11 0.067(3) 0.067(3) 0.043(3) -0.026(2) -0.020(2) 0.017(3)
C12 0.067(4) 0.108(5) 0.095(5) -0.072(4) -0.041(4) 0.056(4)
C13 0.0240(19) 0.060(3) 0.049(3) -0.017(2) -0.0067(18) 0.0015(19)
C14 0.040(2) 0.057(3) 0.047(3) -0.008(2) -0.005(2) -0.006(2)
C15 0.022(2) 0.104(5) 0.096(5) -0.019(4) -0.002(3) 0.008(3)
C16 0.033(2) 0.056(3) 0.050(3) -0.018(2) -0.020(2) 0.021(2)
C17 0.046(3) 0.077(4) 0.054(3) -0.023(3) -0.026(2) 0.019(3)
C18 0.057(3) 0.052(3) 0.061(3) -0.013(2) -0.029(3) 0.024(2)
C19 0.043(2) 0.071(3) 0.035(2) -0.011(2) -0.019(2) 0.015(2)
C20 0.038(2) 0.091(4) 0.051(3) -0.029(3) -0.020(2) 0.002(3)
C21 0.070(4) 0.127(6) 0.048(3) -0.006(3) -0.037(3) 0.027(4)
C22 0.039(2) 0.046(2) 0.032(2) -0.0070(18) -0.0115(18) 0.0042(19)
C23 0.052(3) 0.062(3) 0.041(2) -0.023(2) -0.007(2) 0.001(2)
C24 0.061(3) 0.066(3) 0.027(2) -0.003(2) -0.005(2) 0.005(3)
C25 0.061(3) 0.038(2) 0.033(2) -0.0028(18) -0.014(2) 0.006(2)
C26 0.058(3) 0.044(3) 0.055(3) -0.005(2) -0.017(2) -0.012(2)
C27 0.076(4) 0.041(3) 0.046(3) -0.007(2) -0.015(3) 0.009(2)
C31 0.0290(18) 0.0297(18) 0.0262(17) -0.0068(15) -0.0089(15) 0.0038(15)
C32 0.0338(19) 0.0302(19) 0.036(2) -0.0114(16) -0.0141(17) 0.0081(16)
C33 0.0286(19) 0.040(2) 0.035(2) -0.0147(17) -0.0091(16) 0.0050(16)
C34 0.031(2) 0.047(3) 0.063(3) -0.021(2) -0.016(2) 0.0051(19)
C35 0.038(2) 0.035(2) 0.037(2) -0.0111(17) -0.0078(18) -0.0020(17)
C36 0.042(2) 0.030(2) 0.035(2) -0.0118(17) -0.0097(18) 0.0051(17)
C37 0.046(3) 0.039(3) 0.082(4) -0.024(3) -0.012(3) 0.004(2)
C38 0.0313(19) 0.036(2) 0.0307(19) -0.0118(16) -0.0079(16) 0.0081(16)
C41 0.0283(18) 0.0251(17) 0.0329(19) -0.0063(15) -0.0102(15) 0.0027(14)
C42 0.0334(19) 0.0260(18) 0.0337(19) -0.0099(15) -0.0127(16) 0.0051(15)
C43 0.035(2) 0.0265(18) 0.038(2) -0.0091(16) -0.0123(17) 0.0020(16)
C44 0.051(3) 0.039(2) 0.044(2) -0.017(2) -0.014(2) 0.007(2)
C45 0.049(2) 0.0269(19) 0.038(2) -0.0069(17) -0.0208(19) 0.0026(17)
C46 0.039(2) 0.031(2) 0.046(2) -0.0104(18) -0.0226(19) 0.0100(17)
C47 0.058(3) 0.052(3) 0.057(3) -0.016(2) -0.034(3) 0.022(2)
C48 0.0317(19) 0.0286(19) 0.038(2) -0.0110(16) -0.0118(17) 0.0065(15)
C51 0.0316(19) 0.040(2) 0.0325(19) -0.0143(17) -0.0111(16) 0.0059(17)
C52 0.035(2) 0.054(3) 0.036(2) -0.003(2) -0.0150(18) 0.0027(19)
C53 0.042(3) 0.078(4) 0.044(3) -0.005(2) -0.022(2) 0.009(2)
C54 0.072(5) 0.125(7) 0.090(6) 0.002(5) -0.052(5) 0.020(5)
C55 0.034(2) 0.094(4) 0.051(3) -0.013(3) -0.023(2) 0.012(3)
C56 0.031(2) 0.080(4) 0.046(3) -0.016(3) -0.011(2) -0.003(2)
C57 0.035(3) 0.153(8) 0.069(4) 0.014(5) -0.019(3) -0.008(4)
C58 0.032(2) 0.051(3) 0.035(2) -0.0095(19) -0.0105(17) 0.0003(18)
C61 0.0321(19) 0.035(2) 0.034(2) -0.0121(17) -0.0112(16) 0.0045(16)
C62 0.039(2) 0.042(2) 0.037(2) -0.0143(19) -0.0026(18) -0.0006(18)
C63 0.056(3) 0.035(2) 0.045(2) -0.015(2) -0.009(2) -0.001(2)
C64 0.091(5) 0.044(3) 0.059(3) -0.016(3) 0.002(3) -0.013(3)
C65 0.061(3) 0.038(2) 0.044(2) -0.017(2) -0.012(2) 0.006(2)
C66 0.050(3) 0.039(2) 0.038(2) -0.0132(19) -0.012(2) 0.012(2)
C67 0.081(4) 0.045(3) 0.041(3) -0.016(2) -0.009(3) 0.009(3)
C68 0.042(2) 0.031(2) 0.034(2) -0.0075(16) -0.0131(18) 0.0063(17)
B 0.030(2) 0.030(2) 0.033(2) -0.0099(18) -0.0107(18) 0.0061(17)
F1 0.062(2) 0.232(6) 0.066(2) -0.046(3) -0.0419(19) 0.062(3)
F2 0.0314(17) 0.062(2) 0.298(7) -0.051(3) -0.026(3) 0.0003(16)
F3 0.0433(16) 0.094(2) 0.078(2) -0.0492(19) -0.0223(15) 0.0293(16)
F7 0.0432(15) 0.0502(16) 0.094(2) -0.0465(16) -0.0136(15) 0.0040(12)
F8 0.125(3) 0.120(3) 0.0385(17) -0.0289(19) -0.0221(19) 0.065(3)
F9 0.0359(14) 0.0584(17) 0.0738(19) -0.0365(15) 0.0016(13) -0.0059(12)
F10 0.049(2) 0.103(3) 0.172(5) 0.013(3) -0.052(3) 0.020(2)
F11 0.109(3) 0.070(2) 0.118(3) -0.055(2) -0.074(3) 0.059(2)
F12 0.145(4) 0.124(3) 0.067(2) -0.037(2) -0.070(2) 0.095(3)
F4 0.054(2) 0.031(2) 0.096(4) -0.021(3) 0.000(3) -0.0046(17)
F5 0.215(11) 0.071(5) 0.210(10) -0.082(7) -0.168(10) 0.089(6)
F6 0.085(5) 0.054(3) 0.125(8) -0.054(5) 0.043(6) -0.007(4)
F13 0.081(5) 0.31(2) 0.071(6) 0.090(9) -0.020(4) 0.024(8)
F14 0.59(4) 0.163(15) 0.154(14) 0.000(10) -0.15(2) 0.15(2)
F15 0.082(5) 0.311(17) 0.102(6) 0.068(8) -0.069(5) -0.022(7)
F16 0.121(6) 0.203(9) 0.139(7) 0.006(7) 0.087(6) 0.063(6)
F17 0.051(4) 0.133(7) 0.108(10) 0.020(7) -0.014(5) -0.040(5)
F18 0.083(5) 0.378(18) 0.099(5) 0.009(9) -0.040(5) -0.119(8)
F4A 0.10(2) 0.023(8) 0.100(18) -0.006(10) 0.033(14) 0.000(10)
F5A 0.052(9) 0.035(8) 0.078(13) -0.022(10) -0.034(10) 0.017(7)
F6A 0.14(4) 0.11(3) 0.16(4) -0.12(3) -0.09(3) 0.04(3)
F13A 0.043(9) 0.059(12) 0.083(18) 0.061(13) -0.038(11) -0.036(10)
F14A 0.035(9) 0.109(19) 0.075(15) 0.026(12) -0.030(9) 0.022(10)
F15A 0.42(11) 0.13(2) 0.049(19) -0.023(18) -0.10(4) -0.02(5)
F16A 0.08(3) 0.20(6) 0.025(10) 0.04(2) -0.013(13) -0.04(3)
F17A 0.09(2) 0.12(2) 0.14(3) -0.07(2) 0.015(17) -0.073(17)
F19 0.261(8) 0.054(2) 0.103(3) 0.022(2) -0.085(5) -0.037(3)
F20 0.149(5) 0.060(2) 0.152(4) -0.042(3) 0.079(4) -0.049(3)
F21 0.125(3) 0.0469(18) 0.087(3) -0.0302(18) -0.008(2) -0.021(2)
F22 0.148(4) 0.053(2) 0.069(2) -0.0141(18) 0.036(2) 0.027(2)
F23 0.095(3) 0.184(5) 0.0411(18) -0.023(2) -0.0182(19) 0.000(3)
F24 0.078(2) 0.074(2) 0.0545(19) -0.0144(17) 0.0081(17) -0.0039(19)
C71 0.116(8) 0.187(11) 0.152(10) -0.103(9) -0.067(7) 0.002(8)
C72 0.115(8) 0.132(8) 0.142(9) -0.066(7) -0.041(7) -0.003(6)
C73 0.117(7) 0.162(9) 0.094(6) -0.072(7) -0.034(6) 0.002(7)
C71A 0.116(8) 0.187(11) 0.152(10) -0.103(9) -0.067(7) 0.002(8)
C72A 0.115(8) 0.132(8) 0.142(9) -0.066(7) -0.041(7) -0.003(6)
C73A 0.117(7) 0.162(9) 0.094(6) -0.072(7) -0.034(6) 0.002(7)
F30 0.250(19) 0.27(2) 0.106(10) -0.032(11) -0.063(11) -0.063(15)
F40 0.198(14) 0.147(11) 0.149(10) -0.051(9) -0.011(9) -0.074(10)

loop_
_atom_type_symbol
_atom_type_description
_atom_type_scat_dispersion_real
_atom_type_scat_dispersion_imag
_atom_type_scat_source
C C 0.0033 0.0016 'International Tables Vol C Tables 4.2.6.8 and 6.1.1.4'
H H 0.0000 0.0000 'International Tables Vol C Tables 4.2.6.8 and 6.1.1.4'
B B 0.0013 0.0007 'International Tables Vol C Tables 4.2.6.8 and 6.1.1.4'
O O 0.0106 0.0060 'International Tables Vol C Tables 4.2.6.8 and 6.1.1.4'
F F 0.0171 0.0103 'International Tables Vol C Tables 4.2.6.8 and 6.1.1.4'
P P 0.1023 0.0942 'International Tables Vol C Tables 4.2.6.8 and 6.1.1.4'
Rh Rh -1.1178 0.9187 'International Tables Vol C Tables 4.2.6.8 and 6.1.1.4'

loop_
_geom_angle_atom_site_label_1
_geom_angle_atom_site_label_2
_geom_angle_atom_site_label_3
_geom_angle
_geom_angle_site_symmetry_1
_geom_angle_site_symmetry_3
_geom_angle_publ_flag
O5 Rh1 O1 90.3(10) . . ?
O5 Rh1 O3 91.7(10) . 2_776 ?
O1 Rh1 O3 176.8(7) . 2_776 ?
O5 Rh1 O2 176.5(8) . . ?
O1 Rh1 O2 92.3(10) . . ?
O3 Rh1 O2 85.6(10) 2_776 . ?
O5 Rh1 P1 86.4(3) . . ?
O1 Rh1 P1 87.7(3) . . ?
O3 Rh1 P1 89.9(3) 2_776 . ?
O2 Rh1 P1 91.4(3) . . ?
O5 Rh1 Rh3 91.7(5) . 2_776 ?
O1 Rh1 Rh3 135.9(3) . 2_776 ?
O3 Rh1 Rh3 46.6(3) 2_776 2_776 ?
O2 Rh1 Rh3 88.1(6) . 2_776 ?
P1 Rh1 Rh3 136.38(3) . 2_776 ?
O5 Rh1 Rh2 46.2(3) . . ?
O1 Rh1 Rh2 91.7(5) . . ?
O3 Rh1 Rh2 91.6(5) 2_776 . ?
O2 Rh1 Rh2 136.0(3) . . ?
P1 Rh1 Rh2 132.59(3) . . ?
Rh3 Rh1 Rh2 60.084(10) 2_776 . ?
O5 Rh1 Rh3 90.5(5) . . ?
O1 Rh1 Rh3 46.0(3) . . ?
O3 Rh1 Rh3 136.5(3) 2_776 . ?
O2 Rh1 Rh3 93.0(5) . . ?
P1 Rh1 Rh3 133.60(3) . . ?
Rh3 Rh1 Rh3 89.947(11) 2_776 . ?
Rh2 Rh1 Rh3 60.321(10) . . ?
O5 Rh1 Rh2 136.4(3) . 2_776 ?
O1 Rh1 Rh2 89.4(5) . 2_776 ?
O3 Rh1 Rh2 90.9(5) 2_776 2_776 ?
O2 Rh1 Rh2 46.0(3) . 2_776 ?
P1 Rh1 Rh2 137.10(3) . 2_776 ?
Rh3 Rh1 Rh2 60.290(10) 2_776 2_776 ?
Rh2 Rh1 Rh2 90.271(11) . 2_776 ?
Rh3 Rh1 Rh2 59.557(10) . 2_776 ?
O6 Rh2 O5 89.2(10) . . ?
O6 Rh2 O4 176.3(9) . . ?
O5 Rh2 O4 87.4(10) . . ?
O6 Rh2 O2 96.0(10) . 2_776 ?
O5 Rh2 O2 174.5(9) . 2_776 ?
O4 Rh2 O2 87.4(10) . 2_776 ?
O6 Rh2 P2 86.3(3) . . ?
O5 Rh2 P2 89.0(3) . . ?
O4 Rh2 P2 92.2(3) . . ?
O2 Rh2 P2 89.5(3) 2_776 . ?
O6 Rh2 Rh1 89.4(5) . . ?
O5 Rh2 Rh1 46.2(3) . . ?
O4 Rh2 Rh1 89.3(5) . . ?
O2 Rh2 Rh1 135.5(3) 2_776 . ?
P2 Rh2 Rh1 135.07(3) . . ?
O6 Rh2 Rh3 46.2(3) . 2_776 ?
O5 Rh2 Rh3 91.5(5) . 2_776 ?
O4 Rh2 Rh3 135.3(3) . 2_776 ?
O2 Rh2 Rh3 93.4(5) 2_776 2_776 ?
P2 Rh2 Rh3 132.50(3) . 2_776 ?
Rh1 Rh2 Rh3 59.838(10) . 2_776 ?
O6 Rh2 Rh3 135.8(3) . . ?
O5 Rh2 Rh3 90.3(5) . . ?
O4 Rh2 Rh3 45.6(3) . . ?
O2 Rh2 Rh3 87.3(6) 2_776 . ?
P2 Rh2 Rh3 137.83(3) . . ?
Rh1 Rh2 Rh3 60.094(10) . . ?
Rh3 Rh2 Rh3 89.676(11) 2_776 . ?
O6 Rh2 Rh1 92.3(5) . 2_776 ?
O5 Rh2 Rh1 135.9(3) . 2_776 ?
O4 Rh2 Rh1 91.1(5) . 2_776 ?
O2 Rh2 Rh1 46.0(3) 2_776 2_776 ?
P2 Rh2 Rh1 135.10(3) . 2_776 ?
Rh1 Rh2 Rh1 89.729(11) . 2_776 ?
Rh3 Rh2 Rh1 60.059(10) 2_776 2_776 ?
Rh3 Rh2 Rh1 59.321(10) . 2_776 ?
O6 Rh3 O4 178.1(4) 2_776 . ?
O6 Rh3 O1 90.9(10) 2_776 . ?
O4 Rh3 O1 89.0(10) . . ?
O6 Rh3 O3 88.8(10) 2_776 . ?
O4 Rh3 O3 91.3(10) . . ?
O1 Rh3 O3 177.7(4) . . ?
O6 Rh3 P3 89.4(3) 2_776 . ?
O4 Rh3 P3 88.8(3) . . ?
O1 Rh3 P3 91.4(3) . . ?
O3 Rh3 P3 86.3(3) . . ?
O6 Rh3 Rh1 89.2(5) 2_776 2_776 ?
O4 Rh3 Rh1 92.2(5) . 2_776 ?
O1 Rh3 Rh1 135.8(3) . 2_776 ?
O3 Rh3 Rh1 46.5(3) . 2_776 ?
P3 Rh3 Rh1 132.82(3) . 2_776 ?
O6 Rh3 Rh2 45.7(3) 2_776 2_776 ?
O4 Rh3 Rh2 136.2(3) . 2_776 ?
O1 Rh3 Rh2 89.9(5) . 2_776 ?
O3 Rh3 Rh2 91.5(5) . 2_776 ?
P3 Rh3 Rh2 135.04(3) . 2_776 ?
Rh1 Rh3 Rh2 60.078(10) 2_776 2_776 ?
O6 Rh3 Rh1 92.2(5) 2_776 . ?
O4 Rh3 Rh1 89.0(5) . . ?
O1 Rh3 Rh1 45.8(3) . . ?
O3 Rh3 Rh1 136.5(3) . . ?
P3 Rh3 Rh1 137.13(3) . . ?
Rh1 Rh3 Rh1 90.053(11) 2_776 . ?
Rh2 Rh3 Rh1 60.384(10) 2_776 . ?
O6 Rh3 Rh2 136.0(3) 2_776 . ?
O4 Rh3 Rh2 45.9(3) . . ?
O1 Rh3 Rh2 90.9(5) . . ?
O3 Rh3 Rh2 90.9(5) . . ?
P3 Rh3 Rh2 134.57(3) . . ?
Rh1 Rh3 Rh2 60.388(10) 2_776 . ?
Rh2 Rh3 Rh2 90.324(11) 2_776 . ?
Rh1 Rh3 Rh2 59.585(10) . . ?
Rh1 O1 Rh3 88.3(4) . . ?
Rh1 O2 Rh2 88.0(4) . 2_776 ?
Rh1 O3 Rh3 86.9(4) 2_776 . ?
Rh3 O4 Rh2 88.4(4) . . ?
Rh1 O5 Rh2 87.7(4) . . ?
Rh2 O6 Rh3 88.1(4) . 2_776 ?
C4 P1 C1 113.4(3) . . ?
C4 P1 C7 103.4(2) . . ?
C1 P1 C7 103.7(2) . . ?
C4 P1 Rh1 113.06(16) . . ?
C1 P1 Rh1 110.45(16) . . ?
C7 P1 Rh1 112.26(17) . . ?
C10 P2 C16 103.5(2) . . ?
C10 P2 C13 110.8(2) . . ?
C16 P2 C13 104.8(2) . . ?
C10 P2 Rh2 113.52(15) . . ?
C16 P2 Rh2 112.14(15) . . ?
C13 P2 Rh2 111.51(15) . . ?
C25 P3 C19 105.0(2) . . ?
C25 P3 C22 104.0(2) . . ?
C19 P3 C22 110.5(2) . . ?
C25 P3 Rh3 112.74(15) . . ?
C19 P3 Rh3 112.64(15) . . ?
C22 P3 Rh3 111.46(14) . . ?
C2 C1 C3 109.8(5) . . ?
C2 C1 P1 116.0(4) . . ?
C3 C1 P1 112.3(4) . . ?
C2 C1 H1 106.0 . . ?
C3 C1 H1 106.0 . . ?
P1 C1 H1 106.0 . . ?
C1 C2 H2A 109.5 . . ?
C1 C2 H2B 109.5 . . ?
H2A C2 H2B 109.5 . . ?
C1 C2 H2C 109.5 . . ?
H2A C2 H2C 109.5 . . ?
H2B C2 H2C 109.5 . . ?
C1 C3 H3A 109.5 . . ?
C1 C3 H3B 109.5 . . ?
H3A C3 H3B 109.5 . . ?
C1 C3 H3C 109.5 . . ?
H3A C3 H3C 109.5 . . ?
H3B C3 H3C 109.5 . . ?
C5 C4 C6 111.9(5) . . ?
C5 C4 P1 116.1(4) . . ?
C6 C4 P1 111.5(3) . . ?
C5 C4 H4 105.4 . . ?
C6 C4 H4 105.4 . . ?
P1 C4 H4 105.4 . . ?
C4 C5 H5A 109.5 . . ?
C4 C5 H5B 109.5 . . ?
H5A C5 H5B 109.5 . . ?
C4 C5 H5C 109.5 . . ?
H5A C5 H5C 109.5 . . ?
H5B C5 H5C 109.5 . . ?
C4 C6 H6A 109.5 . . ?
C4 C6 H6B 109.5 . . ?
H6A C6 H6B 109.5 . . ?
C4 C6 H6C 109.5 . . ?
H6A C6 H6C 109.5 . . ?
H6B C6 H6C 109.5 . . ?
C9 C7 C8 111.6(5) . . ?
C9 C7 P1 113.3(3) . . ?
C8 C7 P1 110.9(3) . . ?
C9 C7 H7 106.9 . . ?
C8 C7 H7 106.9 . . ?
P1 C7 H7 106.9 . . ?
C7 C8 H8A 109.5 . . ?
C7 C8 H8B 109.5 . . ?
H8A C8 H8B 109.5 . . ?
C7 C8 H8C 109.5 . . ?
H8A C8 H8C 109.5 . . ?
H8B C8 H8C 109.5 . . ?
C7 C9 H9A 109.5 . . ?
C7 C9 H9B 109.5 . . ?
H9A C9 H9B 109.5 . . ?
C7 C9 H9C 109.5 . . ?
H9A C9 H9C 109.5 . . ?
H9B C9 H9C 109.5 . . ?
C11 C10 C12 110.9(4) . . ?
C11 C10 P2 113.2(3) . . ?
C12 C10 P2 116.4(4) . . ?
C11 C10 H10 105.0 . . ?
C12 C10 H10 105.0 . . ?
P2 C10 H10 105.0 . . ?
C10 C11 H11A 109.5 . . ?
C10 C11 H11B 109.5 . . ?
H11A C11 H11B 109.5 . . ?
C10 C11 H11C 109.5 . . ?
H11A C11 H11C 109.5 . . ?
H11B C11 H11C 109.5 . . ?
C10 C12 H12A 109.5 . . ?
C10 C12 H12B 109.5 . . ?
H12A C12 H12B 109.5 . . ?
C10 C12 H12C 109.5 . . ?
H12A C12 H12C 109.5 . . ?
H12B C12 H12C 109.5 . . ?
C14 C13 C15 110.4(4) . . ?
C14 C13 P2 114.5(3) . . ?
C15 C13 P2 114.9(4) . . ?
C14 C13 H13 105.4 . . ?
C15 C13 H13 105.4 . . ?
P2 C13 H13 105.4 . . ?
C13 C14 H14A 109.5 . . ?
C13 C14 H14B 109.5 . . ?
H14A C14 H14B 109.5 . . ?
C13 C14 H14C 109.5 . . ?
H14A C14 H14C 109.5 . . ?
H14B C14 H14C 109.5 . . ?
C13 C15 H15A 109.5 . . ?
C13 C15 H15B 109.5 . . ?
H15A C15 H15B 109.5 . . ?
C13 C15 H15C 109.5 . . ?
H15A C15 H15C 109.5 . . ?
H15B C15 H15C 109.5 . . ?
C18 C16 C17 110.8(4) . . ?
C18 C16 P2 111.5(3) . . ?
C17 C16 P2 112.0(3) . . ?
C18 C16 H16 107.4 . . ?
C17 C16 H16 107.4 . . ?
P2 C16 H16 107.4 . . ?
C16 C17 H17A 109.5 . . ?
C16 C17 H17B 109.5 . . ?
H17A C17 H17B 109.5 . . ?
C16 C17 H17C 109.5 . . ?
H17A C17 H17C 109.5 . . ?
H17B C17 H17C 109.5 . . ?
C16 C18 H18A 109.5 . . ?
C16 C18 H18B 109.5 . . ?
H18A C18 H18B 109.5 . . ?
C16 C18 H18C 109.5 . . ?
H18A C18 H18C 109.5 . . ?
H18B C18 H18C 109.5 . . ?
C20 C19 C21 110.7(5) . . ?
C20 C19 P3 114.5(3) . . ?
C21 C19 P3 113.9(4) . . ?
C20 C19 H19 105.6 . . ?
C21 C19 H19 105.6 . . ?
P3 C19 H19 105.6 . . ?
C19 C20 H20A 109.5 . . ?
C19 C20 H20B 109.5 . . ?
H20A C20 H20B 109.5 . . ?
C19 C20 H20C 109.5 . . ?
H20A C20 H20C 109.5 . . ?
H20B C20 H20C 109.5 . . ?
C19 C21 H21A 109.5 . . ?
C19 C21 H21B 109.5 . . ?
H21A C21 H21B 109.5 . . ?
C19 C21 H21C 109.5 . . ?
H21A C21 H21C 109.5 . . ?
H21B C21 H21C 109.5 . . ?
C24 C22 C23 110.4(4) . . ?
C24 C22 P3 116.3(3) . . ?
C23 C22 P3 112.7(3) . . ?
C24 C22 H22 105.5 . . ?
C23 C22 H22 105.5 . . ?
P3 C22 H22 105.5 . . ?
C22 C23 H23A 109.5 . . ?
C22 C23 H23B 109.5 . . ?
H23A C23 H23B 109.5 . . ?
C22 C23 H23C 109.5 . . ?
H23A C23 H23C 109.5 . . ?
H23B C23 H23C 109.5 . . ?
C22 C24 H24A 109.5 . . ?
C22 C24 H24B 109.5 . . ?
H24A C24 H24B 109.5 . . ?
C22 C24 H24C 109.5 . . ?
H24A C24 H24C 109.5 . . ?
H24B C24 H24C 109.5 . . ?
C26 C25 C27 110.9(4) . . ?
C26 C25 P3 111.8(3) . . ?
C27 C25 P3 111.5(3) . . ?
C26 C25 H25 107.4 . . ?
C27 C25 H25 107.4 . . ?
P3 C25 H25 107.4 . . ?
C25 C26 H26A 109.5 . . ?
C25 C26 H26B 109.5 . . ?
H26A C26 H26B 109.5 . . ?
C25 C26 H26C 109.5 . . ?
H26A C26 H26C 109.5 . . ?
H26B C26 H26C 109.5 . . ?
C25 C27 H27A 109.5 . . ?
C25 C27 H27B 109.5 . . ?
H27A C27 H27B 109.5 . . ?
C25 C27 H27C 109.5 . . ?
H27A C27 H27C 109.5 . . ?
H27B C27 H27C 109.5 . . ?
C32 C31 C38 115.2(3) . . ?
C32 C31 B 122.2(3) . . ?
C38 C31 B 122.2(3) . . ?
C33 C32 C31 122.0(4) . . ?
C33 C32 H32 119.0 . . ?
C31 C32 H32 119.0 . . ?
C35 C33 C32 121.2(4) . . ?
C35 C33 C34 119.2(4) . . ?
C32 C33 C34 119.5(4) . . ?
F2 C34 F1 108.4(5) . . ?
F2 C34 F3 104.6(5) . . ?
F1 C34 F3 104.8(4) . . ?
F2 C34 C33 113.2(4) . . ?
F1 C34 C33 112.3(4) . . ?
F3 C34 C33 112.9(4) . . ?
C33 C35 C36 118.0(4) . . ?
C33 C35 H35 121.0 . . ?
C36 C35 H35 121.0 . . ?
C35 C36 C38 121.1(4) . . ?
C35 C36 C37 120.1(4) . . ?
C38 C36 C37 118.8(4) . . ?
F5A C37 F6A 93(2) . . ?
F5A C37 F6 74.3(12) . . ?
F6A C37 F6 22(2) . . ?
F5A C37 F4 124.5(12) . . ?
F6A C37 F4 84(2) . . ?
F6 C37 F4 103.1(6) . . ?
F5A C37 F5 33.0(10) . . ?
F6A C37 F5 123(2) . . ?
F6 C37 F5 106.5(8) . . ?
F4 C37 F5 109.5(7) . . ?
F5A C37 F4A 96.2(18) . . ?
F6A C37 F4A 123(3) . . ?
F6 C37 F4A 134.0(11) . . ?
F4 C37 F4A 45.6(15) . . ?
F5 C37 F4A 68.6(16) . . ?
F5A C37 C36 118.5(12) . . ?
F6A C37 C36 112(3) . . ?
F6 C37 C36 112.2(7) . . ?
F4 C37 C36 113.5(5) . . ?
F5 C37 C36 111.5(5) . . ?
F4A C37 C36 111.7(9) . . ?
C36 C38 C31 122.4(4) . . ?
C36 C38 H38 118.8 . . ?
C31 C38 H38 118.8 . . ?
C42 C41 C48 115.9(4) . . ?
C42 C41 B 124.6(3) . . ?
C48 C41 B 119.4(3) . . ?
C43 C42 C41 121.7(4) . . ?
C43 C42 H42 119.1 . . ?
C41 C42 H42 119.1 . . ?
C45 C43 C42 121.1(4) . . ?
C45 C43 C44 120.5(4) . . ?
C42 C43 C44 118.4(4) . . ?
F8 C44 F9 106.5(4) . . ?
F8 C44 F7 107.7(4) . . ?
F9 C44 F7 103.6(4) . . ?
F8 C44 C43 113.6(4) . . ?
F9 C44 C43 112.7(4) . . ?
F7 C44 C43 112.0(4) . . ?
C43 C45 C46 118.2(4) . . ?
C43 C45 H45 120.9 . . ?
C46 C45 H45 120.9 . . ?
C45 C46 C48 121.0(4) . . ?
C45 C46 C47 121.1(4) . . ?
C48 C46 C47 117.9(4) . . ?
F10 C47 F12 107.5(5) . . ?
F10 C47 F11 104.9(5) . . ?
F12 C47 F11 105.4(4) . . ?
F10 C47 C46 112.9(4) . . ?
F12 C47 C46 112.8(4) . . ?
F11 C47 C46 112.7(4) . . ?
C46 C48 C41 122.1(4) . . ?
C46 C48 H48 118.9 . . ?
C41 C48 H48 118.9 . . ?
C58 C51 C52 115.6(4) . . ?
C58 C51 B 122.2(4) . . ?
C52 C51 B 121.7(4) . . ?
C53 C52 C51 122.8(4) . . ?
C53 C52 H52 118.6 . . ?
C51 C52 H52 118.6 . . ?
C55 C53 C52 120.5(4) . . ?
C55 C53 C54 119.8(5) . . ?
C52 C53 C54 119.6(5) . . ?
F15A C54 F13 43(4) . . ?
F15A C54 F14 136(2) . . ?
F13 C54 F14 106.0(15) . . ?
F15A C54 F15 68(4) . . ?
F13 C54 F15 105.7(11) . . ?
F14 C54 F15 105.0(15) . . ?
F15A C54 F13A 113(3) . . ?
F13 C54 F13A 72.5(14) . . ?
F14 C54 F13A 36.5(18) . . ?
F15 C54 F13A 128.1(13) . . ?
F15A C54 F14A 124(4) . . ?
F13 C54 F14A 136.5(14) . . ?
F14 C54 F14A 50.2(19) . . ?
F15 C54 F14A 60.1(13) . . ?
F13A C54 F14A 85(2) . . ?
F15A C54 C53 114(2) . . ?
F13 C54 C53 116.7(8) . . ?
F14 C54 C53 108.3(10) . . ?
F15 C54 C53 114.2(8) . . ?
F13A C54 C53 111.8(11) . . ?
F14A C54 C53 106.1(12) . . ?
C56 C55 C53 117.6(4) . . ?
C56 C55 H55 121.2 . . ?
C53 C55 H55 121.2 . . ?
C55 C56 C58 122.0(4) . . ?
C55 C56 C57 118.7(5) . . ?
C58 C56 C57 119.3(5) . . ?
F17 C57 F18A 132.3(12) . . ?
F17 C57 F16A 30(4) . . ?
F18A C57 F16A 113(3) . . ?
F17 C57 F18 109.8(13) . . ?
F18A C57 F18 54.8(9) . . ?
F16A C57 F18 122(3) . . ?
F17 C57 F16 102.8(9) . . ?
F18A C57 F16 54.3(10) . . ?
F16A C57 F16 73(3) . . ?
F18 C57 F16 106.4(10) . . ?
F17 C57 F17A 66(2) . . ?
F18A C57 F17A 107.3(18) . . ?
F16A C57 F17A 93(3) . . ?
F18 C57 F17A 53.8(15) . . ?
F16 C57 F17A 145.1(12) . . ?
F17 C57 C56 114.7(8) . . ?
F18A C57 C56 112.4(12) . . ?
F16A C57 C56 122(3) . . ?
F18 C57 C56 114.0(7) . . ?
F16 C57 C56 108.1(9) . . ?
F17A C57 C56 106.5(12) . . ?
C51 C58 C56 121.4(4) . . ?
C51 C58 H58 119.3 . . ?
C56 C58 H58 119.3 . . ?
C68 C61 C62 115.7(4) . . ?
C68 C61 B 123.8(4) . . ?
C62 C61 B 120.3(3) . . ?
C63 C62 C61 122.4(4) . . ?
C63 C62 H62 118.8 . . ?
C61 C62 H62 118.8 . . ?
C65 C63 C62 120.7(4) . . ?
C65 C63 C64 119.7(4) . . ?
C62 C63 C64 119.6(4) . . ?
F21 C64 F20 108.3(6) . . ?
F21 C64 F19 105.1(6) . . ?
F20 C64 F19 104.2(6) . . ?
F21 C64 C63 114.4(5) . . ?
F20 C64 C63 112.0(5) . . ?
F19 C64 C63 112.1(6) . . ?
C66 C65 C63 117.8(4) . . ?
C66 C65 H65 121.1 . . ?
C63 C65 H65 121.1 . . ?
C65 C66 C68 121.9(4) . . ?
C65 C66 C67 119.2(4) . . ?
C68 C66 C67 118.8(4) . . ?
F22 C67 F23 111.3(5) . . ?
F22 C67 F24 104.7(5) . . ?
F23 C67 F24 101.8(4) . . ?
F22 C67 C66 113.4(4) . . ?
F23 C67 C66 111.5(5) . . ?
F24 C67 C66 113.4(4) . . ?
C66 C68 C61 121.4(4) . . ?
C66 C68 H68 119.3 . . ?
C61 C68 H68 119.3 . . ?
C61 B C31 114.2(3) . . ?
C61 B C41 109.3(3) . . ?
C31 B C41 103.0(3) . . ?
C61 B C51 105.1(3) . . ?
C31 B C51 112.9(3) . . ?
C41 B C51 112.5(3) . . ?
C72 C71 C73 123.2(12) . 2_667 ?
C72 C71 H71 118.4 . . ?
C73 C71 H71 118.4 2_667 . ?
C71 C72 C73 118.9(11) . . ?
C71 C72 H72 120.6 . . ?
C73 C72 H72 120.6 . . ?
C71 C73 C72 117.9(9) 2_667 . ?
C71 C73 H73 121.0 2_667 . ?
C72 C73 H73 121.0 . . ?

loop_
_geom_bond_atom_site_label_1
_geom_bond_atom_site_label_2
_geom_bond_distance
_geom_bond_site_symmetry_2
_geom_bond_publ_flag
Rh1 O5 1.958(9) . ?
Rh1 O1 1.954(9) . ?
Rh1 O3 1.966(9) 2_776 ?
Rh1 O2 1.969(9) . ?
Rh1 P1 2.2528(10) . ?
Rh1 Rh3 2.7061(4) 2_776 ?
Rh1 Rh2 2.7127(4) . ?
Rh1 Rh3 2.7267(4) . ?
Rh1 Rh2 2.7355(4) 2_776 ?
Rh2 O6 1.942(9) . ?
Rh2 O5 1.958(9) . ?
Rh2 O4 1.964(9) . ?
Rh2 O2 1.968(9) 2_776 ?
Rh2 P2 2.2516(10) . ?
Rh2 Rh3 2.7128(4) 2_776 ?
Rh2 Rh3 2.7329(4) . ?
Rh2 Rh1 2.7355(4) 2_776 ?
Rh3 O6 1.958(9) 2_776 ?
Rh3 O4 1.955(10) . ?
Rh3 O1 1.962(9) . ?
Rh3 O3 1.968(9) . ?
Rh3 P3 2.2496(10) . ?
Rh3 Rh1 2.7061(4) 2_776 ?
Rh3 Rh2 2.7128(4) 2_776 ?
O2 Rh2 1.968(9) 2_776 ?
O3 Rh1 1.966(9) 2_776 ?
O6 Rh3 1.958(9) 2_776 ?
P1 C4 1.830(5) . ?
P1 C1 1.848(5) . ?
P1 C7 1.859(5) . ?
P2 C10 1.849(5) . ?
P2 C16 1.853(4) . ?
P2 C13 1.863(5) . ?
P3 C25 1.846(5) . ?
P3 C19 1.851(5) . ?
P3 C22 1.854(4) . ?
C1 C2 1.512(7) . ?
C1 C3 1.553(8) . ?
C1 H1 1.0000 . ?
C2 H2A 0.9800 . ?
C2 H2B 0.9800 . ?
C2 H2C 0.9800 . ?
C3 H3A 0.9800 . ?
C3 H3B 0.9800 . ?
C3 H3C 0.9800 . ?
C4 C5 1.536(6) . ?
C4 C6 1.559(8) . ?
C4 H4 1.0000 . ?
C5 H5A 0.9800 . ?
C5 H5B 0.9800 . ?
C5 H5C 0.9800 . ?
C6 H6A 0.9800 . ?
C6 H6B 0.9800 . ?
C6 H6C 0.9800 . ?
C7 C9 1.502(7) . ?
C7 C8 1.544(7) . ?
C7 H7 1.0000 . ?
C8 H8A 0.9800 . ?
C8 H8B 0.9800 . ?
C8 H8C 0.9800 . ?
C9 H9A 0.9800 . ?
C9 H9B 0.9800 . ?
C9 H9C 0.9800 . ?
C10 C11 1.525(7) . ?
C10 C12 1.542(6) . ?
C10 H10 1.0000 . ?
C11 H11A 0.9800 . ?
C11 H11B 0.9800 . ?
C11 H11C 0.9800 . ?
C12 H12A 0.9800 . ?
C12 H12B 0.9800 . ?
C12 H12C 0.9800 . ?
C13 C14 1.527(7) . ?
C13 C15 1.539(6) . ?
C13 H13 1.0000 . ?
C14 H14A 0.9800 . ?
C14 H14B 0.9800 . ?
C14 H14C 0.9800 . ?
C15 H15A 0.9800 . ?
C15 H15B 0.9800 . ?
C15 H15C 0.9800 . ?
C16 C18 1.516(7) . ?
C16 C17 1.525(7) . ?
C16 H16 1.0000 . ?
C17 H17A 0.9800 . ?
C17 H17B 0.9800 . ?
C17 H17C 0.9800 . ?
C18 H18A 0.9800 . ?
C18 H18B 0.9800 . ?
C18 H18C 0.9800 . ?
C19 C20 1.521(7) . ?
C19 C21 1.528(7) . ?
C19 H19 1.0000 . ?
C20 H20A 0.9800 . ?
C20 H20B 0.9800 . ?
C20 H20C 0.9800 . ?
C21 H21A 0.9800 . ?
C21 H21B 0.9800 . ?
C21 H21C 0.9800 . ?
C22 C24 1.535(6) . ?
C22 C23 1.538(7) . ?
C22 H22 1.0000 . ?
C23 H23A 0.9800 . ?
C23 H23B 0.9800 . ?
C23 H23C 0.9800 . ?
C24 H24A 0.9800 . ?
C24 H24B 0.9800 . ?
C24 H24C 0.9800 . ?
C25 C26 1.527(7) . ?
C25 C27 1.539(7) . ?
C25 H25 1.0000 . ?
C26 H26A 0.9800 . ?
C26 H26B 0.9800 . ?
C26 H26C 0.9800 . ?
C27 H27A 0.9800 . ?
C27 H27B 0.9800 . ?
C27 H27C 0.9800 . ?
C31 C32 1.404(5) . ?
C31 C38 1.411(5) . ?
C31 B 1.635(6) . ?
C32 C33 1.398(6) . ?
C32 H32 0.9500 . ?
C33 C35 1.381(6) . ?
C33 C34 1.505(6) . ?
C34 F2 1.298(6) . ?
C34 F1 1.305(6) . ?
C34 F3 1.306(6) . ?
C35 C36 1.382(6) . ?
C35 H35 0.9500 . ?
C36 C38 1.388(6) . ?
C36 C37 1.496(6) . ?
C37 F5A 1.20(2) . ?
C37 F6A 1.29(4) . ?
C37 F6 1.299(11) . ?
C37 F4 1.334(7) . ?
C37 F5 1.348(10) . ?
C37 F4A 1.36(2) . ?
C38 H38 0.9500 . ?
C41 C42 1.395(5) . ?
C41 C48 1.399(5) . ?
C41 B 1.650(6) . ?
C42 C43 1.395(5) . ?
C42 H42 0.9500 . ?
C43 C45 1.376(6) . ?
C43 C44 1.498(6) . ?
C44 F8 1.320(6) . ?
C44 F9 1.339(5) . ?
C44 F7 1.342(5) . ?
C45 C46 1.378(6) . ?
C45 H45 0.9500 . ?
C46 C48 1.386(6) . ?
C46 C47 1.495(6) . ?
C47 F10 1.296(7) . ?
C47 F12 1.316(6) . ?
C47 F11 1.329(6) . ?
C48 H48 0.9500 . ?
C51 C58 1.388(6) . ?
C51 C52 1.394(6) . ?
C51 B 1.655(6) . ?
C52 C53 1.393(6) . ?
C52 H52 0.9500 . ?
C53 C55 1.374(7) . ?
C53 C54 1.497(9) . ?
C54 F15A 1.22(3) . ?
C54 F13 1.232(13) . ?
C54 F14 1.251(19) . ?
C54 F15 1.285(12) . ?
C54 F13A 1.36(3) . ?
C54 F14A 1.41(3) . ?
C55 C56 1.373(7) . ?
C55 H55 0.9500 . ?
C56 C58 1.394(6) . ?
C56 C57 1.516(8) . ?
C57 F17 1.244(16) . ?
C57 F18A 1.24(2) . ?
C57 F16A 1.24(4) . ?
C57 F18 1.307(10) . ?
C57 F16 1.344(13) . ?
C57 F17A 1.48(2) . ?
C58 H58 0.9500 . ?
C61 C68 1.401(6) . ?
C61 C62 1.405(6) . ?
C61 B 1.630(6) . ?
C62 C63 1.390(6) . ?
C62 H62 0.9500 . ?
C63 C65 1.384(6) . ?
C63 C64 1.504(7) . ?
C64 F21 1.297(7) . ?
C64 F20 1.309(8) . ?
C64 F19 1.327(9) . ?
C65 C66 1.378(6) . ?
C65 H65 0.9500 . ?
C66 C68 1.390(6) . ?
C66 C67 1.520(7) . ?
C67 F22 1.302(6) . ?
C67 F23 1.319(7) . ?
C67 F24 1.330(7) . ?
C68 H68 0.9500 . ?
C71 C72 1.300(12) . ?
C71 C73 1.317(14) 2_667 ?
C71 H71 0.9500 . ?
C72 C73 1.377(13) . ?
C72 H72 0.9500 . ?
C73 C71 1.317(14) 2_667 ?
C73 H73 0.9500 . ?
